data_8101230
loop_
_publ_author_name
'Klepp, O. Kurt'
'Zeitlinger, Martin'

_publ_section_title
;
Crystal structure of tetracesium decasulfidotetragermanate, Cs~4~Ge~4~S~10~
;
_journal_issue 1
_journal_name_full 'Zeitschrift f\"ur Kristallographie - New Crystal Structures'
_journal_page_first 7
_journal_page_last 8
_journal_volume 215
_journal_year 2000
_chemical_formula_sum 'Cs4 Ge4 S10'
_chemical_formula_weight 1142.62
_space_group_crystal_system monoclinic
_space_group_IT_number 15
_space_group_name_Hall '-C 2yc'
_space_group_name_H-M_alt 'C 1 2/c 1'
_cell_angle_alpha 90.00
_cell_angle_beta 106.74(2)
_cell_angle_gamma 90.00
_cell_formula_units_Z 4
_cell_length_a 15.714(3)
_cell_length_b 15.858(2)
_cell_length_c 9.491(2)
_cell_measurement_temperature 294
_cell_volume 2265(1)
_diffrn_ambient_temperature 294
_exptl_crystal_density_diffrn 3.35
_refine_ls_R_factor_obs 0.027
_refine_ls_wR_factor_obs 0.025
_cod_depositor_comments
;
 Updating space group information and adding the symmetry operation list.

 Antanas Vaitkus,
 2018-06-14
;
_cod_original_sg_symbol_H-M 'C 2/c'
_cod_database_code 8101230

loop_
_space_group_symop_id
_space_group_symop_operation_xyz
1 x,y,z
2 -x,y,-z+1/2
3 -x,-y,-z
4 x,-y,z+1/2
5 x+1/2,y+1/2,z
6 -x+1/2,y+1/2,-z+1/2
7 -x+1/2,-y+1/2,-z
8 x+1/2,-y+1/2,z+1/2

loop_
_atom_site_aniso_label
_atom_site_aniso_U_11
_atom_site_aniso_U_22
_atom_site_aniso_U_33
_atom_site_aniso_U_12
_atom_site_aniso_U_13
_atom_site_aniso_U_23
Cs1 0.0380(2) 0.0346(2) 0.0305(2) -0.0083(2) 0.0083(2) 0.0004(2)
Cs2 0.0374(2) 0.0373(2) 0.0328(2) -0.0006(2) 0.0151(1) -0.0082(2)
Ge1 0.0232(3) 0.0208(3) 0.0244(3) -0.0037(3) 0.0089(2) -0.0019(3)
Ge2 0.0243(3) 0.0204(3) 0.0210(3) 0.0025(3) 0.0119(2) 0.0003(3)
S1 0.0239(7) 0.0302(9) 0.0326(8) -0.0013(7) 0.0119(6) -0.0054(7)
S2 0.0329(8) 0.0285(8) 0.0227(7) -0.0089(7) 0.0117(6) -0.0035(7)
S3 0.0302(8) 0.0304(9) 0.0289(8) -0.0100(7) 0.0077(6) -0.0041(7)
S4 0.0376(8) 0.0327(9) 0.0274(7) 0.0074(7) 0.0183(6) -0.0047(7)
S5 0.035(1) 0.019(1) 0.029(1) 0.0000 0.0182(8) 0.0000
S6 0.033(1) 0.022(1) 0.044(1) 0.0000 0.003(1) 0.0000

loop_
_atom_site_label
_atom_site_fract_x
_atom_site_fract_y
_atom_site_fract_z
_atom_site_U_iso_or_equiv
_atom_site_thermal_displace_type
_atom_site_calc_flag
_atom_site_occupancy
_atom_site_symmetry_multiplicity
_atom_site_Wyckoff_symbol
Cs1 0.15335(3) 0.36379(3) 0.87171(5) 0.0347(1) Uani ? 1 8 f
Cs2 0.13530(3) 0.07036(3) 0.64501(5) 0.0348(1) Uani ? 1 8 f
Ge1 0.10476(4) 0.36854(4) 0.39799(7) 0.0224(2) Uani ? 1 8 f
Ge2 0.43581(4) 0.29524(4) 0.87865(7) 0.0208(2) Uani ? 1 8 f
S1 0.1694(1) 0.2855(1) 0.2654(2) 0.0281(4) Uani ? 1 8 f
S2 0.4580(1) 0.2169(1) 0.4718(2) 0.0272(4) Uani ? 1 8 f
S3 0.2030(1) 0.4424(1) 0.5452(2) 0.0300(4) Uani ? 1 8 f
S4 0.1157(1) 0.1304(1) 0.9794(2) 0.0307(4) Uani ? 1 8 f
S5 0.0000 0.1197(1) 0.2500 0.0256(6) Uani ? 1 4 e
S6 0.0000 0.4495(2) 0.2500 0.0346(7) Uani ? 1 4 e
